data_4105112
loop_
_publ_author_name
'Cl\'emence Mocquet'
'Arnaud Sala\"un'
'Paul Claudon'
'Barbara Le Grel'
'Michel Potel'
'Gilles Guichard'
'Brigitte Jamart-Gr\'egoire'
'Philippe Le Grel'

_publ_section_title
;
 Aza-\b3-cyclopeptides: A New Way of Controlling Nitrogen Chirality
;
_journal_name_full 'Journal of the American Chemical Society'
_journal_page_first 14521
_journal_page_last 14525
_journal_paper_doi 10.1021/ja9058074
_journal_volume 131
_journal_year 2009
_chemical_absolute_configuration unk
_chemical_compound_source 'synthesis as described'
_chemical_formula_moiety 'C46 H67 N11 O6'
_chemical_formula_sum 'C46 H67 N11 O6'
_chemical_formula_weight 870.11
_chemical_name_systematic
;
 ?
;
_space_group_IT_number 146
_symmetry_cell_setting rhombohedral
_symmetry_Int_Tables_number 146
_symmetry_space_group_name_Hall 'R 3'
_symmetry_space_group_name_H-M 'R 3 :H'
_atom_sites_solution_hydrogens geom
_atom_sites_solution_primary direct
_atom_sites_solution_secondary difmap
_audit_conform_dict_location ftp://ftp.iucr.org/pub/cif_core.dic
_audit_conform_dict_name cif_core.dic
_audit_conform_dict_version 2.3
_audit_creation_date 2008-01-09T16:51:31-00:00
_audit_creation_method 'WinGX routine CIF_UPDATE'
_cell_angle_alpha 90
_cell_angle_beta 90
_cell_angle_gamma 120
_cell_formula_units_Z 3
_cell_length_a 25.4210(17)
_cell_length_b 25.421
_cell_length_c 6.6885(5)
_cell_measurement_reflns_used 5598
_cell_measurement_temperature 100(2)
_cell_measurement_theta_max 26.63
_cell_measurement_theta_min 2.78
_cell_measurement_wavelength 0.71073
_cell_volume 3743.2(4)
_computing_cell_refinement 'Bruker SMART, 2006'
_computing_data_collection 'Bruker SMART, 2006'
_computing_data_reduction 'Bruker SAINT, 2006'
_computing_molecular_graphics 'Ortep-3 for Windows (Farrugia, 1997)'
_computing_publication_material 'WinGX publication routines (Farrugia, 1999)'
_computing_structure_refinement 'SHELXL-97 (Sheldrick, 1997)'
_computing_structure_solution 'SIR97 (Altomare et al., 1999)'
_diffrn_ambient_temperature 100(2)
_diffrn_detector 'CCD plate'
_diffrn_measured_fraction_theta_full 0.996
_diffrn_measured_fraction_theta_max 0.996
_diffrn_measurement_device_type 'APEXII, Bruker-AXS'
_diffrn_measurement_method 'CCD rotation images, thin slices'
_diffrn_orient_matrix_type 'by SAINT Bruker-AXS'
_diffrn_orient_matrix_UB_11 -0.122287E-1
_diffrn_orient_matrix_UB_12 0.35859E-2
_diffrn_orient_matrix_UB_13 0.139191
_diffrn_orient_matrix_UB_21 0.29698E-1
_diffrn_orient_matrix_UB_22 0.446109E-1
_diffrn_orient_matrix_UB_23 -0.1694E-2
_diffrn_orient_matrix_UB_31 -0.321209E-1
_diffrn_orient_matrix_UB_32 0.77635E-2
_diffrn_orient_matrix_UB_33 -0.545574E-1
_diffrn_radiation_monochromator graphite
_diffrn_radiation_probe x-ray
_diffrn_radiation_type MoK\a
_diffrn_radiation_wavelength 0.71073
_diffrn_reflns_av_R_equivalents 0.0406
_diffrn_reflns_av_unetI/netI 0.0319
_diffrn_reflns_limit_h_max 32
_diffrn_reflns_limit_h_min -32
_diffrn_reflns_limit_k_max 32
_diffrn_reflns_limit_k_min -32
_diffrn_reflns_limit_l_max 8
_diffrn_reflns_limit_l_min -8
_diffrn_reflns_number 17405
_diffrn_reflns_theta_full 27.54
_diffrn_reflns_theta_max 27.54
_diffrn_reflns_theta_min 2.78
_diffrn_source 'Enraf Nonius FR590'
_exptl_absorpt_coefficient_mu 0.079
_exptl_absorpt_correction_T_max 0.977
_exptl_absorpt_correction_T_min 0.973
_exptl_absorpt_correction_type multi-scan
_exptl_absorpt_process_details
;
  [Sheldrick, G.M. (2002). SADABS Bruker AXS Inc., Madison, Wisconsin, USA]
;
_exptl_crystal_colour colorless
_exptl_crystal_density_diffrn 1.158
_exptl_crystal_description prism
_exptl_crystal_F_000 1404
_exptl_crystal_size_max 0.35
_exptl_crystal_size_mid 0.34
_exptl_crystal_size_min 0.3
_refine_diff_density_max 0.17
_refine_diff_density_min -0.183
_refine_diff_density_rms 0.031
_refine_ls_abs_structure_details 'Flack H D (1983), Acta Cryst. A39, 876-881'
_refine_ls_abs_structure_Flack 0.5(12)
_refine_ls_extinction_coef 0.00056(19)
_refine_ls_extinction_expression Fc^*^=kFc[1+0.001xFc^2^\l^3^/sin(2\q)]^-1/4^
_refine_ls_extinction_method SHELXL
_refine_ls_goodness_of_fit_ref 1.069
_refine_ls_hydrogen_treatment mixed
_refine_ls_matrix_type full
_refine_ls_number_parameters 197
_refine_ls_number_reflns 3806
_refine_ls_number_restraints 1
_refine_ls_restrained_S_all 1.069
_refine_ls_R_factor_all 0.0454
_refine_ls_R_factor_gt 0.0427
_refine_ls_shift/su_max 0
_refine_ls_shift/su_mean 0
_refine_ls_structure_factor_coef Fsqd
_refine_ls_weighting_details 'calc w=1/[\s^2^(Fo^2^)+(0.0395P)^2^+2.2606P] where P=(Fo^2^+2Fc^2^)/3'
_refine_ls_weighting_scheme calc
_refine_ls_wR_factor_gt 0.0957
_refine_ls_wR_factor_ref 0.0973
_reflns_number_gt 3628
_reflns_number_total 3806
_reflns_threshold_expression >2sigma(I)
_cod_data_source_file ja9058074_si_002.cif
_cod_data_source_block job
_cod_depositor_comments
;
The following automatic conversions were performed:

'_symmetry_cell_setting' value 'Rhombohedral' changed to
'rhombohedral' according to the built-in table from CIF Core
dictionary named 'cif_core.dic' version 2.4.1 from 2010-06-29.

Automatic conversion script
Id: cif_fix_values 1715 2011-07-08 13:25:40Z adriana 
;
_cod_original_sg_symbol_H-M 'R 3'
_cod_database_code 4105112

loop_
_symmetry_equiv_pos_as_xyz
'x, y, z'
'-y, x-y, z'
'-x+y, -x, z'
'x+2/3, y+1/3, z+1/3'
'-y+2/3, x-y+1/3, z+1/3'
'-x+y+2/3, -x+1/3, z+1/3'
'x+1/3, y+2/3, z+2/3'
'-y+1/3, x-y+2/3, z+2/3'
'-x+y+1/3, -x+2/3, z+2/3'

loop_
_atom_site_label
_atom_site_type_symbol
_atom_site_fract_x
_atom_site_fract_y
_atom_site_fract_z
_atom_site_U_iso_or_equiv
_atom_site_adp_type
_atom_site_occupancy
_atom_site_symmetry_multiplicity
_atom_site_calc_flag
_atom_site_refinement_flags
_atom_site_disorder_group
O1 O 0.47543(6) 0.74363(6) 0.78958(17) 0.0311(3) Uani 1 1 d . .
O2 O 0.39742(6) 0.81098(6) 1.34190(17) 0.0325(3) Uani 1 1 d . .
N3 N 0.41080(7) 0.83715(7) 0.93829(19) 0.0255(3) Uani 1 1 d . .
N4 N 0.35448(7) 0.80730(7) 1.0388(2) 0.0261(3) Uani 1 1 d . .
H4 H 0.3211(12) 0.7905(12) 0.970(4) 0.05 Uiso 1 1 d . .
N5 N 0.46752(7) 0.77849(7) 1.0950(2) 0.0252(3) Uani 1 1 d . .
H5 H 0.4490(11) 0.7941(11) 1.162(4) 0.05 Uiso 1 1 d . .
C6 C 0.35196(8) 0.79616(8) 1.2368(3) 0.0259(4) Uani 1 1 d . .
C7 C 0.45663(8) 0.77011(7) 0.8979(2) 0.0247(3) Uani 1 1 d . .
N8 N 0.50829(7) 0.76379(7) 1.1948(2) 0.0255(3) Uani 0.67 1 d P 1
C8 C 0.50829(7) 0.76379(7) 1.1948(2) 0.0255(3) Uani 0.33 1 d P 2
H8 H 0.5307 0.7538 1.0925 0.031 Uiso 0.33 1 calc PR 2
C9 C 0.42256(7) 0.94025(8) 0.9678(3) 0.0308(4) Uani 1 1 d . .
C10 C 0.41881(9) 0.79511(8) 0.8080(3) 0.0297(4) Uani 1 1 d . .
H10A H 0.4383 0.8165 0.6821 0.036 Uiso 1 1 calc R .
H10B H 0.3782 0.7607 0.7737 0.036 Uiso 1 1 calc R .
C11 C 0.41671(8) 0.89015(8) 0.8302(3) 0.0287(4) Uani 1 1 d . .
H11A H 0.3807 0.877 0.7437 0.034 Uiso 1 1 calc R .
H11B H 0.4529 0.9066 0.7427 0.034 Uiso 1 1 calc R .
C12 C 0.44626(8) 0.94733(8) 1.1596(3) 0.0329(4) Uani 1 1 d . .
H12 H 0.4571 0.919 1.2091 0.04 Uiso 1 1 calc R .
C13 C 0.55289(9) 0.81769(8) 1.3122(3) 0.0359(4) Uani 1 1 d . .
H13A H 0.5813 0.8076 1.3803 0.043 Uiso 1 1 calc R 1
H13B H 0.5307 0.8264 1.4168 0.043 Uiso 1 1 calc R 1
C14 C 0.28967(9) 0.76434(9) 1.3310(2) 0.0304(4) Uani 1 1 d . .
H14A H 0.2848 0.728 1.402 0.037 Uiso 1 1 calc R .
H14B H 0.2882 0.7918 1.4329 0.037 Uiso 1 1 calc R .
C15 C 0.40769(9) 0.98271(9) 0.8987(4) 0.0453(5) Uani 1 1 d . .
H15 H 0.3912 0.9784 0.7683 0.054 Uiso 1 1 calc R .
C16 C 0.45428(9) 0.99533(9) 1.2798(4) 0.0460(5) Uani 1 1 d . .
H16 H 0.4698 0.9992 1.4116 0.055 Uiso 1 1 calc R .
C17 C 0.43975(10) 1.03738(10) 1.2081(5) 0.0594(7) Uani 1 1 d . .
H17 H 0.4457 1.0705 1.2898 0.071 Uiso 1 1 calc R .
C18 C 0.41649(10) 1.03126(10) 1.0166(5) 0.0601(7) Uani 1 1 d . .
H18 H 0.4066 1.0602 0.9665 0.072 Uiso 1 1 calc R .
C19 C 0.58945(10) 0.87452(9) 1.1876(4) 0.0562(7) Uani 1 1 d . .
H19 H 0.5611 0.8875 1.1329 0.067 Uiso 1 1 calc R .
C20 C 0.62082(11) 0.86350(14) 1.0149(5) 0.0754(10) Uani 1 1 d . .
H20A H 0.5904 0.8317 0.9284 0.113 Uiso 1 1 calc R .
H20B H 0.6487 0.8506 1.066 0.113 Uiso 1 1 calc R .
H20C H 0.6437 0.9011 0.9379 0.113 Uiso 1 1 calc R .
C21 C 0.63480(15) 0.92453(12) 1.3269(6) 0.0996(14) Uani 1 1 d . .
H21A H 0.6128 0.9309 1.4358 0.149 Uiso 1 1 calc R .
H21B H 0.6579 0.9624 1.2512 0.149 Uiso 1 1 calc R .
H21C H 0.6628 0.9124 1.3826 0.149 Uiso 1 1 calc R .

loop_
_atom_site_aniso_label
_atom_site_aniso_U_11
_atom_site_aniso_U_22
_atom_site_aniso_U_33
_atom_site_aniso_U_23
_atom_site_aniso_U_13
_atom_site_aniso_U_12
O1 0.0501(8) 0.0318(7) 0.0154(6) -0.0013(5) 0.0028(5) 0.0235(6)
O2 0.0456(8) 0.0500(8) 0.0149(6) -0.0051(5) -0.0072(5) 0.0336(7)
N3 0.0347(8) 0.0278(7) 0.0154(7) 0.0011(5) -0.0029(6) 0.0167(6)
N4 0.0314(8) 0.0257(7) 0.0167(7) 0.0014(5) -0.0049(6) 0.0109(6)
N5 0.0348(8) 0.0340(8) 0.0136(7) -0.0039(6) -0.0037(6) 0.0224(7)
C6 0.0387(10) 0.0278(8) 0.0164(8) -0.0016(6) -0.0036(7) 0.0205(8)
C7 0.0340(9) 0.0243(8) 0.0136(8) 0.0006(6) 0.0006(7) 0.0129(7)
N8 0.0347(8) 0.0284(8) 0.0187(8) -0.0036(6) -0.0031(6) 0.0197(7)
C8 0.0347(8) 0.0284(8) 0.0187(8) -0.0036(6) -0.0031(6) 0.0197(7)
C9 0.0197(8) 0.0255(8) 0.0427(10) 0.0048(7) 0.0040(7) 0.0079(7)
C10 0.0421(10) 0.0345(9) 0.0146(8) -0.0028(7) -0.0053(7) 0.0207(8)
C11 0.0296(9) 0.0314(9) 0.0243(8) 0.0057(7) -0.0032(7) 0.0147(7)
C12 0.0274(9) 0.0298(9) 0.0378(9) -0.0025(7) 0.0065(7) 0.0114(7)
C13 0.0405(11) 0.0322(10) 0.0421(11) -0.0086(8) -0.0157(8) 0.0235(9)
C14 0.0419(10) 0.0378(10) 0.0141(8) 0.0016(7) 0.0001(7) 0.0218(8)
C15 0.0247(9) 0.0318(10) 0.0776(15) 0.0092(10) 0.0013(9) 0.0129(8)
C16 0.0356(10) 0.0332(10) 0.0553(12) -0.0077(9) 0.0149(9) 0.0068(9)
C17 0.0376(12) 0.0327(11) 0.096(2) -0.0111(12) 0.0269(12) 0.0088(9)
C18 0.0325(11) 0.0321(11) 0.119(2) 0.0060(12) 0.0139(13) 0.0189(9)
C19 0.0416(12) 0.0309(10) 0.0934(19) 0.0080(11) -0.0276(12) 0.0162(9)
C20 0.0370(13) 0.082(2) 0.104(2) 0.0589(18) 0.0127(13) 0.0269(13)
C21 0.077(2) 0.0339(13) 0.169(4) -0.0003(17) -0.074(2) 0.0140(13)

loop_
_atom_type_symbol
_atom_type_description
_atom_type_scat_dispersion_real
_atom_type_scat_dispersion_imag
_atom_type_scat_source
C C 0.0033 0.0016 'International Tables Vol C Tables 4.2.6.8 and 6.1.1.4'
H H 0 0 'International Tables Vol C Tables 4.2.6.8 and 6.1.1.4'
N N 0.0061 0.0033 'International Tables Vol C Tables 4.2.6.8 and 6.1.1.4'
O O 0.0106 0.006 'International Tables Vol C Tables 4.2.6.8 and 6.1.1.4'

loop_
_geom_angle_atom_site_label_1
_geom_angle_atom_site_label_2
_geom_angle_atom_site_label_3
_geom_angle
_geom_angle_site_symmetry_1
_geom_angle_site_symmetry_3
N4 N3 C11 109.78(13) . .
N4 N3 C10 111.32(14) . .
C11 N3 C10 112.79(13) . .
C6 N4 N3 120.62(15) . .
C6 N4 H4 118.9(18) . .
N3 N4 H4 119.6(18) . .
C7 N5 N8 122.37(15) . .
C7 N5 H5 117.4(16) . .
N8 N5 H5 120.2(16) . .
O2 C6 N4 123.64(17) . .
O2 C6 C14 119.66(15) . .
N4 C6 C14 116.70(15) . .
O1 C7 N5 123.86(17) . .
O1 C7 C10 119.64(15) . .
N5 C7 C10 116.51(15) . .
N5 N8 C13 108.83(13) . .
N5 N8 C14 111.19(14) . 3_565
C13 N8 C14 109.85(14) . 3_565
C15 C9 C12 118.36(18) . .
C15 C9 C11 119.99(18) . .
C12 C9 C11 121.53(15) . .
N3 C10 C7 114.64(14) . .
N3 C10 H10A 108.6 . .
C7 C10 H10A 108.6 . .
N3 C10 H10B 108.6 . .
C7 C10 H10B 108.6 . .
H10A C10 H10B 107.6 . .
N3 C11 C9 113.18(14) . .
N3 C11 H11A 108.9 . .
C9 C11 H11A 108.9 . .
N3 C11 H11B 108.9 . .
C9 C11 H11B 108.9 . .
H11A C11 H11B 107.8 . .
C16 C12 C9 120.79(19) . .
C16 C12 H12 119.6 . .
C9 C12 H12 119.6 . .
N8 C13 C19 114.05(17) . .
N8 C13 H13A 108.7 . .
C19 C13 H13A 108.7 . .
N8 C13 H13B 108.7 . .
C19 C13 H13B 108.7 . .
H13A C13 H13B 107.6 . .
C8 C14 N8 0.00(9) 2_665 2_665
C8 C14 C6 117.29(14) 2_665 .
N8 C14 C6 117.29(14) 2_665 .
C8 C14 H14A 108 2_665 .
N8 C14 H14A 108 2_665 .
C6 C14 H14A 108 . .
C8 C14 H14B 108 2_665 .
N8 C14 H14B 108 2_665 .
C6 C14 H14B 108 . .
H14A C14 H14B 107.2 . .
C18 C15 C9 121.2(2) . .
C18 C15 H15 119.4 . .
C9 C15 H15 119.4 . .
C17 C16 C12 120.1(2) . .
C17 C16 H16 120 . .
C12 C16 H16 120 . .
C16 C17 C18 119.9(2) . .
C16 C17 H17 120 . .
C18 C17 H17 120 . .
C15 C18 C17 119.7(2) . .
C15 C18 H18 120.1 . .
C17 C18 H18 120.1 . .
C20 C19 C13 111.90(19) . .
C20 C19 C21 111.8(3) . .
C13 C19 C21 107.7(2) . .
C20 C19 H19 108.4 . .
C13 C19 H19 108.4 . .
C21 C19 H19 108.4 . .
C19 C20 H20A 109.5 . .
C19 C20 H20B 109.5 . .
H20A C20 H20B 109.5 . .
C19 C20 H20C 109.5 . .
H20A C20 H20C 109.5 . .
H20B C20 H20C 109.5 . .
C19 C21 H21A 109.5 . .
C19 C21 H21B 109.5 . .
H21A C21 H21B 109.5 . .
C19 C21 H21C 109.5 . .
H21A C21 H21C 109.5 . .
H21B C21 H21C 109.5 . .

loop_
_geom_bond_atom_site_label_1
_geom_bond_atom_site_label_2
_geom_bond_distance
_geom_bond_site_symmetry_2
O1 C7 1.236(2) .
O2 C6 1.240(2) .
N3 N4 1.411(2) .
N3 C11 1.469(2) .
N3 C10 1.470(2) .
N4 C6 1.349(2) .
N4 H4 0.86(3) .
N5 C7 1.342(2) .
N5 N8 1.430(2) .
N5 H5 0.87(3) .
C6 C14 1.509(3) .
C7 C10 1.517(2) .
N8 C13 1.492(2) .
N8 C14 1.498(2) 3_565
C9 C15 1.389(3) .
C9 C12 1.390(3) .
C9 C11 1.517(3) .
C10 H10A 0.99 .
C10 H10B 0.99 .
C11 H11A 0.99 .
C11 H11B 0.99 .
C12 C16 1.389(3) .
C12 H12 0.95 .
C13 C19 1.518(3) .
C13 H13A 0.99 .
C13 H13B 0.99 .
C14 C8 1.498(2) 2_665
C14 N8 1.498(2) 2_665
C14 H14A 0.99 .
C14 H14B 0.99 .
C15 C18 1.385(3) .
C15 H15 0.95 .
C16 C17 1.380(4) .
C16 H16 0.95 .
C17 C18 1.386(4) .
C17 H17 0.95 .
C18 H18 0.95 .
C19 C20 1.508(4) .
C19 C21 1.532(4) .
C19 H19 1 .
C20 H20A 0.98 .
C20 H20B 0.98 .
C20 H20C 0.98 .
C21 H21A 0.98 .
C21 H21B 0.98 .
C21 H21C 0.98 .

loop_
_geom_torsion_atom_site_label_1
_geom_torsion_atom_site_label_2
_geom_torsion_atom_site_label_3
_geom_torsion_atom_site_label_4
_geom_torsion
_geom_torsion_site_symmetry_1
_geom_torsion_site_symmetry_4
C11 N3 N4 C6 -125.96(15) . .
C10 N3 N4 C6 108.43(17) . .
N3 N4 C6 O2 0.2(3) . .
N3 N4 C6 C14 179.65(15) . .
N8 N5 C7 O1 7.7(3) . .
N8 N5 C7 C10 -172.42(15) . .
C7 N5 N8 C13 127.98(17) . .
C7 N5 N8 C14 -110.89(18) . 3_565
N4 N3 C10 C7 -98.13(17) . .
C11 N3 C10 C7 137.95(15) . .
O1 C7 C10 N3 -166.76(16) . .
N5 C7 C10 N3 13.3(2) . .
N4 N3 C11 C9 68.03(18) . .
C10 N3 C11 C9 -167.20(14) . .
C15 C9 C11 N3 -157.75(16) . .
C12 C9 C11 N3 26.4(2) . .
C15 C9 C12 C16 0.6(3) . .
C11 C9 C12 C16 176.58(17) . .
N5 N8 C13 C19 -58.0(2) . .
C14 N8 C13 C19 -179.98(16) 3_565 .
O2 C6 C14 C8 -176.76(15) . 2_665
N4 C6 C14 C8 3.8(2) . 2_665
O2 C6 C14 N8 -176.76(15) . 2_665
N4 C6 C14 N8 3.8(2) . 2_665
C12 C9 C15 C18 0.4(3) . .
C11 C9 C15 C18 -175.59(18) . .
C9 C12 C16 C17 -1.2(3) . .
C12 C16 C17 C18 0.7(3) . .
C9 C15 C18 C17 -0.9(3) . .
C16 C17 C18 C15 0.3(3) . .
N8 C13 C19 C20 -54.1(2) . .
N8 C13 C19 C21 -177.4(2) . .
